data_7051470
loop_
_publ_author_name
'Voelker, Heike'
'Labahn, Dieter'
'Bohnen, Frank-Michael'
'Herbst-Irmer, Regine'
'Stalke, Dietmar'
'Edelmann, Frank T.'
'Roesky, Herbert W.'

_publ_section_title
;
Structural Diversity in Nonafluoromesityl Chemistry
;
_journal_name_full 'New Journal of Chemistry'
_journal_paper_doi 10.1039/a903798e
_journal_year 1999
_chemical_formula_sum 'C18 H4 F18 Te'
_chemical_formula_weight 689.81
_space_group_IT_number 14
_symmetry_cell_setting monoclinic
_symmetry_space_group_name_Hall '-P 2ybc'
_symmetry_space_group_name_H-M 'P 1 21/c 1'
_cell_angle_alpha 90.00
_cell_angle_beta 97.220(10)
_cell_angle_gamma 90.00
_cell_formula_units_Z 4
_cell_length_a 8.8740(10)
_cell_length_b 17.781(2)
_cell_length_c 13.3830(10)
_cell_measurement_temperature 183(2)
_cell_volume 2094.9(4)
_diffrn_ambient_temperature 183(2)
_exptl_crystal_density_diffrn 2.187
_cod_original_sg_symbol_H-M 'P 21/c'
_cod_database_code 7051470

loop_
_symmetry_equiv_pos_as_xyz
'x, y, z'
'-x, y+1/2, -z+1/2'
'-x, -y, -z'
'x, -y-1/2, z-1/2'

loop_
_atom_site_label
_atom_site_type_symbol
_atom_site_fract_x
_atom_site_fract_y
_atom_site_fract_z
_atom_site_U_iso_or_equiv
_atom_site_adp_type
_atom_site_occupancy
_atom_site_symmetry_multiplicity
_atom_site_calc_flag
_atom_site_refinement_flags
_atom_site_disorder_assembly
_atom_site_disorder_group
Te1 Te 0.26884(4) 0.03020(2) 0.03051(2) 0.03619(15) Uani 1 1 d . . .
C1 C 0.3925(6) 0.0012(3) 0.1739(4) 0.0291(12) Uani 1 1 d . . .
C3 C 0.5865(6) 0.0226(4) 0.3158(4) 0.0428(15) Uani 1 1 d . . .
H3 H 0.6573 0.0553 0.3530 0.051 Uiso 1 1 calc R . .
C5 C 0.4700(6) -0.0983(3) 0.2936(4) 0.0395(14) Uani 1 1 d . . .
H5 H 0.4613 -0.1488 0.3156 0.047 Uiso 1 1 calc R . .
C2 C 0.4983(6) 0.0484(3) 0.2296(4) 0.0341(14) Uani 1 1 d D . .
C7 C 0.5283(6) 0.1276(3) 0.1991(4) 0.0435(15) Uani 1 1 d D . .
F71 F 0.4054(4) 0.16988(19) 0.1848(3) 0.0623(11) Uani 1 1 d D . .
F72 F 0.6253(4) 0.1625(2) 0.2664(3) 0.0767(13) Uani 1 1 d D . .
F73 F 0.5915(6) 0.1299(2) 0.1146(3) 0.0881(14) Uani 1 1 d D . .
C4 C 0.5716(6) -0.0500(4) 0.3470(4) 0.0427(15) Uani 1 1 d D A .
C8 C 0.6666(7) -0.0776(4) 0.4396(5) 0.063(2) Uani 1 1 d D . .
F81 F 0.6280(14) -0.1401(7) 0.4763(10) 0.143(5) Uani 0.667(6) 1 d PD A 1
F82 F 0.8114(8) -0.0827(9) 0.4284(6) 0.112(4) Uani 0.667(6) 1 d PD A 1
F83 F 0.6729(13) -0.0282(6) 0.5159(5) 0.109(3) Uani 0.667(6) 1 d PD A 1
F84 F 0.774(3) -0.0351(13) 0.4758(19) 0.143(5) Uani 0.333(6) 1 d PD A 2
F85 F 0.5766(16) -0.0918(17) 0.5096(12) 0.112(4) Uani 0.333(6) 1 d PD A 2
F86 F 0.722(3) -0.1446(11) 0.4210(11) 0.109(3) Uani 0.333(6) 1 d PD A 2
C6 C 0.3805(6) -0.0729(3) 0.2074(4) 0.0337(13) Uani 1 1 d D . .
C9 C 0.2724(6) -0.1287(3) 0.1547(4) 0.0421(15) Uani 1 1 d D . .
F91 F 0.2851(4) -0.19641(19) 0.1975(3) 0.0633(11) Uani 1 1 d D . .
F92 F 0.2940(4) -0.1394(2) 0.0589(2) 0.0536(9) Uani 1 1 d D . .
F93 F 0.1273(3) -0.10951(19) 0.1545(3) 0.0497(9) Uani 1 1 d D . .
C11 C 0.1459(5) 0.1322(3) 0.0510(4) 0.0282(12) Uani 1 1 d . . .
C13 C 0.0528(6) 0.2495(3) -0.0256(4) 0.0347(13) Uani 1 1 d . . .
H13 H 0.0525 0.2856 -0.0781 0.042 Uiso 1 1 calc R . .
C15 C -0.0365(6) 0.2087(3) 0.1249(4) 0.0351(14) Uani 1 1 d . . .
H15 H -0.0980 0.2166 0.1771 0.042 Uiso 1 1 calc R . .
C12 C 0.1436(5) 0.1867(3) -0.0251(4) 0.0325(13) Uani 1 1 d D . .
C17 C 0.2379(6) 0.1804(3) -0.1115(4) 0.0413(15) Uani 1 1 d D . .
F171 F 0.3854(4) 0.1847(2) -0.0813(3) 0.0578(10) Uani 1 1 d D . .
F172 F 0.2061(4) 0.2352(2) -0.1786(3) 0.0684(12) Uani 1 1 d D . .
F173 F 0.2133(4) 0.1156(2) -0.1620(2) 0.0517(9) Uani 1 1 d D . .
C14 C -0.0376(6) 0.2603(3) 0.0495(4) 0.0326(13) Uani 1 1 d D . .
C18 C -0.1408(7) 0.3273(4) 0.0483(4) 0.0498(16) Uani 1 1 d D . .
F181 F -0.2856(4) 0.3066(3) 0.0448(4) 0.0898(15) Uani 1 1 d D . .
F182 F -0.1314(5) 0.3723(3) -0.0287(3) 0.0867(15) Uani 1 1 d D . .
F183 F -0.1130(5) 0.3687(2) 0.1301(3) 0.0733(12) Uani 1 1 d D . .
C16 C 0.0524(5) 0.1453(3) 0.1262(4) 0.0303(12) Uani 1 1 d D . .
C19 C 0.0416(6) 0.0907(3) 0.2114(4) 0.0395(14) Uani 1 1 d D . .
F191 F -0.0540(4) 0.1148(2) 0.2738(2) 0.0600(10) Uani 1 1 d D . .
F192 F 0.1705(4) 0.0804(2) 0.2691(2) 0.0611(11) Uani 1 1 d D . .
F193 F -0.0086(6) 0.0241(2) 0.1801(3) 0.0765(13) Uani 1 1 d D . .

loop_
_atom_site_aniso_label
_atom_site_aniso_U_11
_atom_site_aniso_U_22
_atom_site_aniso_U_33
_atom_site_aniso_U_23
_atom_site_aniso_U_13
_atom_site_aniso_U_12
Te1 0.0455(2) 0.0355(2) 0.0268(2) -0.00210(18) 0.00126(15) 0.00803(19)
C1 0.028(3) 0.029(3) 0.030(3) -0.001(2) 0.003(2) 0.005(2)
C3 0.037(3) 0.052(4) 0.037(3) 0.000(3) -0.004(3) -0.003(3)
C5 0.039(3) 0.037(3) 0.044(3) 0.006(3) 0.010(3) 0.005(3)
C2 0.027(3) 0.037(4) 0.039(3) -0.005(3) 0.008(2) -0.003(2)
C7 0.037(3) 0.042(4) 0.051(4) -0.009(3) 0.003(3) -0.012(3)
F71 0.049(2) 0.036(2) 0.097(3) 0.003(2) -0.010(2) -0.0015(18)
F72 0.068(3) 0.042(2) 0.109(3) -0.006(2) -0.032(2) -0.019(2)
F73 0.125(4) 0.053(3) 0.098(3) 0.005(2) 0.062(3) -0.023(3)
C4 0.032(3) 0.059(5) 0.036(3) 0.003(3) -0.001(3) 0.002(3)
C8 0.055(5) 0.069(5) 0.059(5) 0.006(4) -0.011(4) 0.006(4)
F81 0.112(8) 0.147(9) 0.148(9) 0.116(8) -0.073(7) -0.054(7)
F82 0.049(4) 0.199(12) 0.081(5) 0.026(6) -0.017(3) 0.040(6)
F83 0.103(6) 0.161(9) 0.052(4) -0.003(5) -0.032(4) 0.038(6)
F84 0.112(8) 0.147(9) 0.148(9) 0.116(8) -0.073(7) -0.054(7)
F85 0.049(4) 0.199(12) 0.081(5) 0.026(6) -0.017(3) 0.040(6)
F86 0.103(6) 0.161(9) 0.052(4) -0.003(5) -0.032(4) 0.038(6)
C6 0.032(3) 0.035(4) 0.034(3) 0.001(3) 0.002(2) 0.005(3)
C9 0.048(4) 0.030(4) 0.047(4) 0.000(3) 0.000(3) -0.001(3)
F91 0.080(3) 0.030(2) 0.076(3) 0.007(2) -0.007(2) -0.0076(19)
F92 0.067(2) 0.044(2) 0.048(2) -0.0155(17) 0.0043(17) -0.0001(18)
F93 0.040(2) 0.046(2) 0.061(2) -0.0026(18) -0.0020(16) -0.0102(16)
C11 0.024(3) 0.031(3) 0.027(3) 0.001(2) -0.004(2) 0.002(2)
C13 0.034(3) 0.037(3) 0.031(3) 0.000(3) -0.004(2) -0.002(3)
C15 0.031(3) 0.044(4) 0.030(3) -0.008(3) 0.004(2) -0.002(3)
C12 0.024(3) 0.039(3) 0.035(3) -0.006(3) 0.003(2) -0.001(3)
C17 0.043(4) 0.043(4) 0.039(3) 0.015(3) 0.010(3) 0.003(3)
F171 0.040(2) 0.069(3) 0.069(2) 0.011(2) 0.0240(17) -0.0001(18)
F172 0.083(3) 0.071(3) 0.059(2) 0.034(2) 0.040(2) 0.029(2)
F173 0.065(2) 0.059(2) 0.0331(18) -0.0046(18) 0.0144(16) 0.0106(19)
C14 0.030(3) 0.036(3) 0.031(3) -0.006(3) 0.002(2) 0.005(3)
C18 0.052(4) 0.055(4) 0.042(4) -0.003(4) 0.005(3) 0.015(3)
F181 0.045(2) 0.077(3) 0.146(4) -0.020(3) 0.010(3) 0.023(2)
F182 0.117(4) 0.087(3) 0.061(3) 0.026(2) 0.029(2) 0.068(3)
F183 0.104(3) 0.055(3) 0.061(2) -0.015(2) 0.010(2) 0.028(2)
C16 0.026(3) 0.039(3) 0.025(3) -0.004(3) 0.002(2) -0.004(3)
C19 0.040(3) 0.043(4) 0.037(3) -0.006(3) 0.008(3) 0.000(3)
F191 0.060(2) 0.078(3) 0.048(2) 0.015(2) 0.0305(18) 0.021(2)
F192 0.048(2) 0.094(3) 0.0410(19) 0.025(2) 0.0040(17) 0.017(2)
F193 0.139(4) 0.047(3) 0.046(2) 0.002(2) 0.020(2) -0.030(3)

loop_
_geom_bond_atom_site_label_1
_geom_bond_atom_site_label_2
_geom_bond_distance
_geom_bond_site_symmetry_2
_geom_bond_publ_flag
Te1 C1 2.151(5) . y
Te1 C11 2.151(5) . y
C1 C6 1.399(8) . ?
C1 C2 1.402(7) . ?
C3 C4 1.367(8) . ?
C3 C2 1.389(8) . ?
C5 C4 1.378(8) . ?
C5 C6 1.392(7) . ?
C2 C7 1.498(8) . ?
C7 F71 1.318(6) . ?
C7 F72 1.321(6) . ?
C7 F73 1.325(6) . ?
C4 C8 1.492(8) . ?
C8 F84 1.266(11) . ?
C8 F81 1.279(8) . ?
C8 F82 1.315(9) . ?
C8 F86 1.325(12) . ?
C8 F85 1.329(12) . ?
C8 F83 1.342(9) . ?
C6 C9 1.494(8) . ?
C9 F93 1.331(6) . ?
C9 F91 1.332(6) . ?
C9 F92 1.334(6) . ?
C11 C16 1.401(7) . ?
C11 C12 1.404(7) . ?
C13 C14 1.376(7) . ?
C13 C12 1.378(8) . ?
C15 C14 1.363(8) . ?
C15 C16 1.375(8) . ?
C12 C17 1.514(7) . ?
C17 F171 1.323(6) . ?
C17 F172 1.332(6) . ?
C17 F173 1.340(6) . ?
C14 C18 1.501(8) . ?
C18 F182 1.316(7) . ?
C18 F183 1.317(6) . ?
C18 F181 1.331(7) . ?
C16 C19 1.509(8) . ?
C19 F192 1.311(6) . ?
C19 F193 1.314(6) . ?
C19 F191 1.334(6) . ?
